data_8101571
loop_
_publ_author_name
'Langlotz, Ira'
'Marsch, Michael'
'Harms, Klaus'
'Boche, Gernot'

_publ_section_title
;
 Crystal structure of
 (benzylcyano-N)-(1,4,7,10-tetraoxocyclodecane-O,O',O'',O''')-lithium,
 C~16~H~22~LiNO~4~
;
_journal_coden_ASTM ZKNSFT
_journal_issue 4
_journal_name_full
;
 Zeitschrift f\"ur Kristallographie - New Crystal Structures
;
_journal_page_first 509
_journal_page_last 510
_journal_paper_doi 10.1515/ncrs-1999-0455
_journal_volume 214
_journal_year 1999
_chemical_formula_sum 'C16 H22 Li N O4'
_chemical_formula_weight 299.29
_space_group_IT_number 61
_symmetry_cell_setting orthorhombic
_symmetry_space_group_name_Hall '-P 2ac 2ab'
_symmetry_space_group_name_H-M 'P b c a'
_cell_angle_alpha 90
_cell_angle_beta 90
_cell_angle_gamma 90
_cell_formula_units_Z 8
_cell_length_a 13.725(1)
_cell_length_b 13.261(1)
_cell_length_c 18.083(2)
_cell_measurement_temperature 193(2)
_cell_volume 3291.2(5)
_diffrn_ambient_temperature 193(2)
_exptl_crystal_density_diffrn 1.208
_refine_ls_R_factor_obs 0.0786
_refine_ls_wR_factor_obs 0.2118
_cod_depositor_comments
;
The following automatic conversions were performed:
'_symmetry_cell_setting' value 'Orthorhombic' changed to 'orthorhombic'
according to '/home/saulius/struct/CIF-dictionaries/cif_core.dic'
dictionary named 'cif_core.dic' version 2.4.1 from 2010-06-29.

Automatic conversion script
Id: cif_fix_enum 1527 2010-12-29 10:47:43Z saulius 
;
_cod_database_code 8101571

loop_
_symmetry_equiv_pos_site_id
_symmetry_equiv_pos_as_xyz
1 x,y,z
2 1/2+x,y,1/2-z
3 x,1/2-y,1/2+z
4 1/2-x,1/2+y,z
5 -x,-y,-z
6 -1/2-x,-y,-1/2+z
7 -x,-1/2+y,-1/2-z
8 -1/2+x,-1/2-y,-z

loop_
_atom_site_aniso_label
_atom_site_aniso_U_11
_atom_site_aniso_U_22
_atom_site_aniso_U_33
_atom_site_aniso_U_23
_atom_site_aniso_U_13
_atom_site_aniso_U_12
N1 0.040(2) 0.059(2) 0.045(2) -0.013(2) -0.005(2) -0.007(2)
C1 0.045(2) 0.040(3) 0.032(2) -0.002(2) 0.000(2) -0.002(2)
C2 0.042(2) 0.040(2) 0.042(3) -0.012(2) 0.011(2) -0.007(2)
C3 0.037(2) 0.037(2) 0.027(2) -0.007(2) 0.005(2) 0.005(2)
C4 0.047(2) 0.038(2) 0.034(2) -0.005(2) 0.002(2) 0.011(2)
C5 0.043(3) 0.062(3) 0.039(3) -0.012(2) -0.009(2) 0.013(2)
C6 0.048(3) 0.056(3) 0.055(3) -0.016(3) 0.000(2) -0.008(2)
C7 0.069(3) 0.034(2) 0.051(3) -0.002(2) 0.007(2) -0.002(2)
C8 0.043(2) 0.036(2) 0.036(2) 0.000(2) -0.001(2) 0.004(2)
Li1 0.034(3) 0.044(4) 0.039(4) -0.006(3) -0.004(3) -0.004(3)
O1 0.038(2) 0.056(2) 0.067(2) -0.022(2) -0.0092(14) 0.0050(14)
O2 0.065(2) 0.059(2) 0.049(2) 0.001(2) -0.005(2) -0.026(2)
O3 0.050(2) 0.051(2) 0.053(2) -0.0138(15) -0.0113(14) 0.0106(15)
O4 0.053(2) 0.061(2) 0.044(2) 0.0063(15) -0.0095(14) -0.017(2)
C10 0.042(2) 0.068(3) 0.032(2) -0.006(2) 0.007(2) 0.002(2)
C11 0.074(3) 0.062(3) 0.050(3) 0.002(2) 0.004(2) -0.009(3)
C12 0.046(3) 0.035(2) 0.065(3) 0.008(2) -0.013(2) 0.003(2)
C13 0.059(3) 0.048(3) 0.063(3) -0.006(2) -0.004(2) 0.011(2)
C14 0.034(2) 0.059(3) 0.048(3) -0.001(2) 0.009(2) -0.007(2)
C15 0.050(3) 0.060(3) 0.056(3) 0.011(2) 0.002(2) -0.005(2)
C16 0.066(3) 0.028(2) 0.062(3) 0.004(2) -0.011(2) -0.002(2)
C17 0.057(3) 0.047(3) 0.084(4) -0.015(3) -0.006(3) 0.009(2)

loop_
_atom_site_label
_atom_site_type_symbol
_atom_site_fract_x
_atom_site_fract_y
_atom_site_fract_z
_atom_site_U_iso_or_equiv
_atom_site_thermal_displace_type
_atom_site_occupancy
_atom_site_calc_flag
_atom_site_refinement_flags
_atom_site_disorder_group
N1 N 0.7223(3) 0.1600(3) 0.4280(2) 0.0479(10) Uani 1 d . .
C1 C 0.6075(3) 0.1864(3) 0.3187(2) 0.0390(10) Uani 1 d . .
H1 H 0.6061(28) 0.2517(35) 0.2930(23) 0.043(11) Uiso 1 d . .
C2 C 0.6706(3) 0.1710(3) 0.3773(2) 0.0410(11) Uani 1 d . .
C3 C 0.5412(3) 0.1119(3) 0.2921(2) 0.0340(10) Uani 1 d . .
C4 C 0.4712(3) 0.1369(3) 0.2379(2) 0.0394(11) Uani 1 d . .
C5 C 0.4024(3) 0.0686(4) 0.2144(3) 0.0481(13) Uani 1 d . .
C6 C 0.3990(3) -0.0280(4) 0.2424(3) 0.0531(13) Uani 1 d . .
C7 C 0.4684(4) -0.0546(3) 0.2943(3) 0.0511(13) Uani 1 d . .
C8 C 0.5382(3) 0.0118(3) 0.3187(2) 0.0383(10) Uani 1 d . .
H2 H 0.4711(32) 0.2131(36) 0.2170(25) 0.057(6) Uiso 1 d . .
H3 H 0.3655(36) 0.0839(38) 0.1841(28) 0.057(6) Uiso 1 d . .
H4 H 0.3514(35) -0.0730(37) 0.2267(26) 0.057(6) Uiso 1 d . .
H5 H 0.4686(35) -0.1119(39) 0.3146(28) 0.057(6) Uiso 1 d . .
H6 H 0.5872(35) -0.0019(35) 0.3548(26) 0.057(6) Uiso 1 d . .
Li1 Li 0.8147(5) 0.1949(5) 0.5059(4) 0.039(2) Uani 1 d . .
O1 O 0.7596(2) 0.3107(2) 0.5778(2) 0.0536(9) Uani 1 d . .
O2 O 0.8150(2) 0.1182(2) 0.6085(2) 0.0575(10) Uani 1 d . .
O3 O 0.9533(2) 0.1311(2) 0.5033(2) 0.0516(9) Uani 1 d . .
O4 O 0.8974(2) 0.3210(2) 0.4698(2) 0.0526(9) Uani 1 d . .
C10 C 0.7418(3) 0.2607(4) 0.6513(2) 0.0475(12) Uani 1 d . .
H10A H 0.6795(3) 0.2280(4) 0.6510(2) 0.070(4) Uiso 1 d R .
H10B H 0.7414(3) 0.3105(4) 0.6896(2) 0.070(4) Uiso 1 d R .
C11 C 0.8184(4) 0.1862(4) 0.6670(3) 0.0620(14) Uani 1 d . .
H11A H 0.8810(4) 0.2182(4) 0.6689(3) 0.070(4) Uiso 1 d R .
H11B H 0.8072(4) 0.1522(4) 0.7130(3) 0.070(4) Uiso 1 d R .
C12 C 0.9013(3) 0.0478(3) 0.6063(3) 0.0485(12) Uani 1 d . .
H12A H 0.8855(3) -0.0110(3) 0.5781(3) 0.070(4) Uiso 1 d R .
H12B H 0.9171(3) 0.0274(3) 0.6558(3) 0.070(4) Uiso 1 d R .
C13 C 0.9854(4) 0.0983(4) 0.5730(3) 0.0569(13) Uani 1 d . .
H13A H 1.0048(4) 0.1547(4) 0.6026(3) 0.070(4) Uiso 1 d R .
H13B H 1.0398(4) 0.0537(4) 0.5678(3) 0.070(4) Uiso 1 d R .
C14 C 1.0191(3) 0.2060(3) 0.4676(2) 0.0468(12) Uani 1 d . .
H14A H 1.0123(3) 0.1995(3) 0.4150(2) 0.070(4) Uiso 1 d R .
H14B H 1.0854(3) 0.1911(3) 0.4805(2) 0.070(4) Uiso 1 d R .
C15 C 0.9951(3) 0.3091(4) 0.4883(3) 0.0556(13) Uani 1 d . .
H15A H 1.0036(3) 0.3173(4) 0.5406(3) 0.070(4) Uiso 1 d R .
H15B H 1.0352(3) 0.3570(4) 0.4630(3) 0.070(4) Uiso 1 d R .
C16 C 0.8502(4) 0.4125(3) 0.5046(3) 0.0516(12) Uani 1 d . .
H16A H 0.7919(4) 0.4288(3) 0.4778(3) 0.070(4) Uiso 1 d R .
H16B H 0.8936(4) 0.4688(3) 0.5018(3) 0.070(4) Uiso 1 d R .
C17 C 0.8246(4) 0.3924(4) 0.5812(3) 0.0626(15) Uani 1 d . .
H17A H 0.8818(4) 0.3737(4) 0.6086(3) 0.070(4) Uiso 1 d R .
H17B H 0.7955(4) 0.4499(4) 0.6043(3) 0.070(4) Uiso 1 d R .

loop_
_atom_type_symbol
_atom_type_radius_bond
C 0.68
H 0.23
Li 1.15
N 0.68
O 0.68

loop_
_geom_bond_atom_site_label_1
_geom_bond_atom_site_label_2
_geom_bond_distance
_geom_bond_site_symmetry_2
_geom_bond_publ_flag
N1 C2 1.168(5) . ?
N1 Li1 1.952(7) . ?
C1 C2 1.384(6) . ?
C1 C3 1.427(6) . ?
C1 H1 0.98(5) . ?
C3 C4 1.411(6) . ?
C3 C8 1.413(6) . ?
C4 C5 1.376(6) . ?
C4 H2 1.08(5) . ?
C5 C6 1.377(7) . ?
C5 H3 0.77(5) . ?
C6 C7 1.384(7) . ?
C6 H4 0.93(5) . ?
C7 C8 1.373(6) . ?
C7 H5 0.84(5) . ?
C8 H6 0.95(5) . ?
Li1 O3 2.082(7) . ?
Li1 O2 2.116(7) . ?
Li1 O4 2.124(7) . ?
Li1 O1 2.148(7) . ?
O1 C17 1.406(6) . ?
O1 C10 1.505(5) . ?
O2 C11 1.390(6) . ?
O2 C12 1.509(5) . ?
O3 C13 1.403(6) . ?
O3 C14 1.489(5) . ?
O4 C15 1.391(6) . ?
O4 C16 1.513(5) . ?
C10 C11 1.471(7) . ?
C10 H10A 0.96 . ?
C10 H10B 0.96 . ?
C11 H11A 0.96 . ?
C11 H11B 0.96 . ?
C12 C13 1.464(7) . ?
C12 H12A 0.96 . ?
C12 H12B 0.96 . ?
C13 H13A 0.96 . ?
C13 H13B 0.96 . ?
C14 C15 1.455(7) . ?
C14 H14A 0.96 . ?
C14 H14B 0.96 . ?
C15 H15A 0.96 . ?
C15 H15B 0.96 . ?
C16 C17 1.454(7) . ?
C16 H16A 0.96 . ?
C16 H16B 0.96 . ?
C17 H17A 0.96 . ?
C17 H17B 0.96 . ?
